data_7700240
loop_
_publ_author_name
'Miao, Hao'
'Li, Hong-Qing'
'Shen, Fu-Xing'
'Wei, Hai-Yan'
'Wang, Bao-Lin'
'Wang, Xin-Yi'

_publ_section_title
;
 A family of lanthanide complexes with a bis-tridentate nitronyl nitroxide
 radical: syntheses, structures and magnetic properties.
;
_journal_issue 27
_journal_name_full 'Dalton transactions (Cambridge, England : 2003)'
_journal_page_first 10337
_journal_page_last 10345
_journal_paper_doi 10.1039/c9dt01397k
_journal_volume 48
_journal_year 2019
_chemical_formula_sum 'C51 H28 F36 Gd2 N6 O14.5'
_chemical_formula_weight 1955.29
_space_group_crystal_system monoclinic
_space_group_IT_number 14
_space_group_name_Hall '-P 2yn'
_space_group_name_H-M_alt 'P 1 21/n 1'
_symmetry_space_group_name_Hall '-P 2yn'
_symmetry_space_group_name_H-M 'P 1 21/n 1'
_atom_sites_solution_hydrogens mixed
_audit_creation_method SHELXL-2018/3
_audit_update_record
;
2019-05-14 deposited with the CCDC.    2019-06-10 downloaded from the CCDC.
;
_cell_angle_alpha 90
_cell_angle_beta 91.728(2)
_cell_angle_gamma 90
_cell_formula_units_Z 4
_cell_length_a 10.8289(12)
_cell_length_b 15.8904(16)
_cell_length_c 39.821(4)
_cell_measurement_reflns_used 9625
_cell_measurement_temperature 296(2)
_cell_measurement_theta_max 27.659
_cell_measurement_theta_min 0.278
_cell_volume 6849.1(12)
_computing_cell_refinement 'Bruker SAINT'
_computing_data_collection 'Bruker APEX2'
_computing_data_reduction 'Bruker SAINT'
_computing_molecular_graphics Diamond
_computing_publication_material 'Bruker SHELXTL'
_computing_structure_refinement 'SHELXL-2018/3 (Sheldrick, 2018)'
_computing_structure_solution 'SHELXT 2014/4 (Sheldrick, 2014)'
_diffrn_ambient_temperature 296(2)
_diffrn_measured_fraction_theta_full 0.996
_diffrn_measured_fraction_theta_max 0.992
_diffrn_measurement_device_type 'Bruker APEX-II CCD'
_diffrn_measurement_method '\f and \w scans'
_diffrn_radiation_type MoK\a
_diffrn_radiation_wavelength 0.71073
_diffrn_reflns_av_R_equivalents 0.0463
_diffrn_reflns_av_unetI/netI 0.0432
_diffrn_reflns_Laue_measured_fraction_full 0.996
_diffrn_reflns_Laue_measured_fraction_max 0.992
_diffrn_reflns_limit_h_max 14
_diffrn_reflns_limit_h_min -12
_diffrn_reflns_limit_k_max 17
_diffrn_reflns_limit_k_min -20
_diffrn_reflns_limit_l_max 51
_diffrn_reflns_limit_l_min -51
_diffrn_reflns_number 54945
_diffrn_reflns_point_group_measured_fraction_full 0.996
_diffrn_reflns_point_group_measured_fraction_max 0.992
_diffrn_reflns_theta_full 25.242
_diffrn_reflns_theta_max 27.700
_diffrn_reflns_theta_min 2.000
_diffrn_source '\f and \w scans'
_exptl_absorpt_coefficient_mu 2.082
_exptl_absorpt_correction_T_max 0.779
_exptl_absorpt_correction_T_min 0.739
_exptl_absorpt_correction_type multi-scan
_exptl_absorpt_process_details 'Higashi, T. (1995)'
_exptl_crystal_colour violet
_exptl_crystal_density_diffrn 1.896
_exptl_crystal_description block
_exptl_crystal_F_000 3776
_exptl_crystal_size_max 0.150
_exptl_crystal_size_mid 0.130
_exptl_crystal_size_min 0.120
_refine_diff_density_max 1.267
_refine_diff_density_min -2.389
_refine_diff_density_rms 0.141
_refine_ls_extinction_method none
_refine_ls_goodness_of_fit_ref 1.210
_refine_ls_hydrogen_treatment constr
_refine_ls_matrix_type full
_refine_ls_number_parameters 1262
_refine_ls_number_reflns 15914
_refine_ls_number_restraints 1817
_refine_ls_restrained_S_all 1.167
_refine_ls_R_factor_all 0.0497
_refine_ls_R_factor_gt 0.0462
_refine_ls_shift/su_max 0.003
_refine_ls_shift/su_mean 0.000
_refine_ls_structure_factor_coef Fsqd
_refine_ls_weighting_details 'w=1/[\s^2^(Fo^2^)+(0.0169P)^2^+35.7809P] where P=(Fo^2^+2Fc^2^)/3'
_refine_ls_weighting_scheme calc
_refine_ls_wR_factor_gt 0.1106
_refine_ls_wR_factor_ref 0.1123
_reflns_Friedel_coverage 0.000
_reflns_number_gt 14874
_reflns_number_total 15914
_reflns_threshold_expression 'I > 2\s(I)'
_cod_data_source_file c9dt01397k2.cif
_cod_data_source_block 7Gd
_cod_depositor_comments
;
The following automatic conversions were performed:

'_exptl_absorpt_correction_type' value 'multi-Scan' changed to
'multi-scan' according to
/home/data/users/saulius/crontab/automatic-downloads/rss-feeds/RSC/lib/dictionaries/cif_core.dic
dictionary named 'cif_core.dic' version 2.4.2 from 2011-04-26.

Automatic conversion script
Id: cif_fix_values 4973 2017-02-22 13:04:09Z antanas 

 Adding full bibliography for 7700232--7700242.cif.
;
_cod_original_formula_sum 'C51 H28 F36 Gd2 N6 O14.50'
_cod_database_code 7700240
_shelx_shelxl_version_number 2018/3
_shelx_space_group_comment
;
The symmetry employed for this shelxl refinement is uniquely defined
by the following loop, which should always be used as a source of
symmetry information in preference to the above space-group names.
They are only intended as comments.
;
_shelx_estimated_absorpt_t_min 0.745
_shelx_estimated_absorpt_t_max 0.788

loop_
_space_group_symop_operation_xyz
'x, y, z'
'-x+1/2, y+1/2, -z+1/2'
'-x, -y, -z'
'x-1/2, -y-1/2, z-1/2'

loop_
_atom_site_label
_atom_site_type_symbol
_atom_site_fract_x
_atom_site_fract_y
_atom_site_fract_z
_atom_site_U_iso_or_equiv
_atom_site_adp_type
_atom_site_occupancy
_atom_site_site_symmetry_order
_atom_site_calc_flag
_atom_site_refinement_flags_posn
_atom_site_refinement_flags_adp
_atom_site_refinement_flags_occupancy
_atom_site_disorder_assembly
_atom_site_disorder_group
Gd01 Gd 0.57536(2) 0.44779(2) 0.38792(2) 0.01794(6) Uani 1 1 d . . . . .
Gd02 Gd 0.47065(2) 0.89549(2) 0.35455(2) 0.01955(6) Uani 1 1 d . . . . .
O1 O 0.4306(3) 0.8202(2) 0.40636(8) 0.0250(7) Uani 1 1 d . . . . .
O2 O 0.3943(3) 0.52950(19) 0.40104(9) 0.0240(7) Uani 1 1 d . . . . .
O3 O 0.3135(4) 0.9684(2) 0.38238(9) 0.0341(8) Uani 1 1 d . . . . .
O4 O 0.5649(4) 0.9717(2) 0.39982(9) 0.0354(8) Uani 1 1 d . . . . .
O5 O 0.3390(3) 0.7773(2) 0.34067(8) 0.0233(7) Uani 1 1 d . . . . .
O6 O 0.5252(3) 0.8447(2) 0.29918(8) 0.0249(7) Uani 1 1 d . . . . .
O7 O 0.3059(3) 0.9344(2) 0.31507(9) 0.0310(8) Uani 1 1 d . . . . .
O8 O 0.5285(3) 1.0189(2) 0.32645(9) 0.0281(7) Uani 1 1 d . . . . .
O9 O 0.6468(3) 0.5673(2) 0.42066(8) 0.0239(7) Uani 1 1 d . . . . .
O10 O 0.7230(3) 0.4025(2) 0.43167(9) 0.0281(7) Uani 1 1 d . . . . .
O11 O 0.7760(3) 0.4825(2) 0.36948(9) 0.0256(7) Uani 1 1 d . . . . .
O12 O 0.6710(3) 0.3184(2) 0.37361(9) 0.0255(7) Uani 1 1 d . . . . .
O13 O 0.4644(3) 0.3765(2) 0.42980(8) 0.0250(7) Uani 1 1 d . . . . .
O14 O 0.4150(3) 0.3678(2) 0.36148(8) 0.0269(7) Uani 1 1 d . . . . .
F1 F 0.874(2) 0.693(2) 0.4616(7) 0.038(3) Uani 0.609(11) 1 d D U P A 1
F2 F 0.689(2) 0.725(2) 0.4441(8) 0.042(4) Uani 0.609(11) 1 d D U P A 1
F3 F 0.831(3) 0.701(2) 0.4086(6) 0.037(3) Uani 0.609(11) 1 d D U P A 1
F4 F 0.979(2) 0.4112(13) 0.4851(4) 0.067(4) Uani 0.609(11) 1 d D U P A 1
F5 F 0.8729(17) 0.3069(11) 0.4690(4) 0.086(5) Uani 0.609(11) 1 d D U P A 1
F6 F 0.9924(18) 0.3655(10) 0.4355(4) 0.071(4) Uani 0.609(11) 1 d D U P A 1
F7 F 0.4126(4) 0.2572(3) 0.48065(9) 0.0561(10) Uani 1 1 d . . . . .
F8 F 0.3222(4) 0.3752(2) 0.48533(9) 0.0500(9) Uani 1 1 d . . . . .
F9 F 0.2207(4) 0.2685(3) 0.46657(9) 0.0548(11) Uani 1 1 d . . . . .
F10 F 0.1541(15) 0.2439(13) 0.3496(5) 0.062(5) Uani 0.609(11) 1 d D U P A 1
F10A F 0.2809(19) 0.2988(14) 0.3136(4) 0.076(6) Uani 0.391(11) 1 d D U P A 2
F11 F 0.2349(14) 0.3316(9) 0.3161(3) 0.080(4) Uani 0.609(11) 1 d D U P A 1
F11A F 0.320(2) 0.1882(12) 0.3413(6) 0.066(5) Uani 0.391(11) 1 d D U P A 2
F12 F 0.3275(14) 0.2181(9) 0.3285(4) 0.087(5) Uani 0.609(11) 1 d D U P A 1
F12A F 0.151(2) 0.2522(17) 0.3480(6) 0.035(4) Uani 0.391(11) 1 d D U P A 2
F13 F 1.0818(10) 0.4594(8) 0.3528(4) 0.096(5) Uani 0.609(11) 1 d D U P A 1
F14 F 0.9856(12) 0.5654(7) 0.3691(3) 0.067(3) Uani 0.609(11) 1 d D U P A 1
F15 F 0.959(2) 0.5227(14) 0.3191(3) 0.076(4) Uani 0.609(11) 1 d D U P A 1
F16 F 0.868(2) 0.1844(13) 0.3385(4) 0.058(4) Uani 0.609(11) 1 d D U P A 1
F17 F 0.887(2) 0.1867(19) 0.3916(5) 0.086(5) Uani 0.609(11) 1 d D U P A 1
F18 F 0.7126(15) 0.1587(11) 0.3677(4) 0.051(3) Uani 0.609(11) 1 d D U P A 1
F19 F 0.1752(19) 1.0972(8) 0.4403(4) 0.097(5) Uani 0.609(11) 1 d D U P A 1
F20 F 0.125(2) 1.0800(12) 0.3890(4) 0.086(4) Uani 0.609(11) 1 d D U P A 1
F21 F 0.111(2) 0.9775(10) 0.4229(5) 0.099(6) Uani 0.609(11) 1 d D U P A 1
F22 F 0.5908(15) 1.0872(12) 0.4731(4) 0.140(6) Uani 0.609(11) 1 d D U P A 1
F22A F 0.744(2) 1.0299(18) 0.4401(6) 0.097(6) Uani 0.391(11) 1 d D U P A 2
F23 F 0.7269(17) 1.0517(12) 0.4379(5) 0.108(5) Uani 0.609(11) 1 d D U P A 1
F23A F 0.613(2) 1.023(2) 0.4782(4) 0.126(7) Uani 0.391(11) 1 d D U P A 2
F24 F 0.6475(14) 0.9619(10) 0.4704(3) 0.120(5) Uani 0.609(11) 1 d D U P A 1
F24A F 0.6256(18) 1.1333(11) 0.4492(6) 0.125(6) Uani 0.391(11) 1 d D U P A 2
F25 F 0.0901(11) 1.0133(8) 0.2859(3) 0.075(3) Uani 0.609(11) 1 d D U P A 1
F26 F 0.1823(11) 1.0112(9) 0.2398(3) 0.084(4) Uani 0.609(11) 1 d D U P A 1
F27 F 0.144(3) 0.8961(8) 0.2648(6) 0.083(5) Uani 0.609(11) 1 d D U P A 1
F28 F 0.5744(18) 1.1871(10) 0.3010(3) 0.062(4) Uani 0.609(11) 1 d D U P A 1
F29 F 0.5799(12) 1.1307(8) 0.2525(2) 0.048(3) Uani 0.609(11) 1 d D U P A 1
F30 F 0.705(2) 1.0890(19) 0.2917(5) 0.037(3) Uani 0.609(11) 1 d D U P A 1
F31 F 0.5537(5) 0.8637(3) 0.23159(10) 0.0689(13) Uani 1 1 d . . . . .
F32 F 0.4845(4) 0.7398(4) 0.22261(10) 0.0774(15) Uani 1 1 d . . . . .
F33 F 0.6556(4) 0.7584(3) 0.24976(10) 0.0564(10) Uani 1 1 d . . . . .
F34 F 0.1292(11) 0.6928(7) 0.3401(2) 0.059(3) Uani 0.609(11) 1 d D U P A 1
F34A F 0.1909(16) 0.6292(11) 0.2913(3) 0.071(4) Uani 0.391(11) 1 d D U P A 2
F35 F 0.2524(12) 0.5997(7) 0.3243(4) 0.091(4) Uani 0.609(11) 1 d D U P A 1
F35A F 0.1194(17) 0.7091(13) 0.3279(5) 0.078(6) Uani 0.391(11) 1 d D U P A 2
F36 F 0.1409(9) 0.6672(8) 0.2889(2) 0.080(3) Uani 0.609(11) 1 d D U P A 1
F36A F 0.2448(18) 0.6146(12) 0.3413(4) 0.068(5) Uani 0.391(11) 1 d D U P A 2
N1 N 0.4014(4) 0.7436(2) 0.41222(9) 0.0199(7) Uani 1 1 d . . . . .
N2 N 0.3832(4) 0.6072(2) 0.40943(10) 0.0209(7) Uani 1 1 d . . . . .
N3 N 0.5890(4) 0.7446(2) 0.36294(10) 0.0217(7) Uani 1 1 d . . . . .
N4 N 0.5523(4) 0.5984(2) 0.35480(9) 0.0197(7) Uani 1 1 d . . . . .
N5 N 0.7086(4) 0.8894(2) 0.34957(10) 0.0244(8) Uani 1 1 d . . . . .
N6 N 0.5869(4) 0.4524(2) 0.32212(10) 0.0210(7) Uani 1 1 d . . . . .
C1 C 0.5325(4) 0.6722(3) 0.36997(10) 0.0186(8) Uani 1 1 d . . . . .
C2 C 0.6301(4) 0.5990(3) 0.32912(11) 0.0199(8) Uani 1 1 d . . . . .
C3 C 0.7051(4) 0.6688(3) 0.32322(11) 0.0220(9) Uani 1 1 d . . . . .
H3A H 0.766965 0.666981 0.307527 0.026 Uiso 1 1 calc R U . . .
C4 C 0.6833(4) 0.7404(3) 0.34174(12) 0.0210(8) Uani 1 1 d . . . . .
C5 C 0.7631(4) 0.8162(3) 0.34103(12) 0.0231(9) Uani 1 1 d . . . . .
C6 C 0.8880(5) 0.8099(3) 0.33488(16) 0.0362(12) Uani 1 1 d . . . . .
H6A H 0.922215 0.758492 0.328934 0.043 Uiso 1 1 calc R U . . .
C7 C 0.9615(5) 0.8814(4) 0.33772(17) 0.0406(13) Uani 1 1 d . . . . .
H7A H 1.045622 0.878795 0.333751 0.049 Uiso 1 1 calc R U . . .
C8 C 0.9066(5) 0.9565(3) 0.34661(16) 0.0372(12) Uani 1 1 d . . . . .
H8A H 0.953429 1.005275 0.348921 0.045 Uiso 1 1 calc R U . . .
C9 C 0.7811(5) 0.9579(3) 0.35200(13) 0.0294(10) Uani 1 1 d . . . . .
H9A H 0.744904 1.008868 0.357596 0.035 Uiso 1 1 calc R U . . .
C10 C 0.6304(4) 0.5223(3) 0.30780(11) 0.0200(8) Uani 1 1 d . . . . .
C11 C 0.6669(5) 0.5253(3) 0.27462(12) 0.0271(10) Uani 1 1 d . . . . .
H11A H 0.695298 0.575144 0.265331 0.032 Uiso 1 1 calc R U . . .
C12 C 0.6598(5) 0.4522(3) 0.25585(13) 0.0319(11) Uani 1 1 d . . . . .
H12A H 0.684860 0.452005 0.233717 0.038 Uiso 1 1 calc R U . . .
C13 C 0.6158(5) 0.3803(3) 0.27003(13) 0.0285(10) Uani 1 1 d . . . . .
H13A H 0.610031 0.330610 0.257722 0.034 Uiso 1 1 calc R U . . .
C14 C 0.5798(5) 0.3829(3) 0.30328(12) 0.0252(9) Uani 1 1 d . . . . .
H14A H 0.549343 0.333976 0.312828 0.030 Uiso 1 1 calc R U . . .
C15 C 0.4407(4) 0.6742(3) 0.39628(11) 0.0185(8) Uani 1 1 d . . . . .
C16 C 0.3138(4) 0.6289(3) 0.44053(11) 0.0233(9) Uani 1 1 d . . . . .
C17 C 0.3007(5) 0.7261(3) 0.43654(12) 0.0255(9) Uani 1 1 d . . . . .
C18 C 0.3261(6) 0.7774(4) 0.46839(14) 0.0401(13) Uani 1 1 d . . . . .
H18A H 0.262492 0.766788 0.484121 0.060 Uiso 1 1 calc R U . . .
H18B H 0.404758 0.761556 0.478209 0.060 Uiso 1 1 calc R U . . .
H18C H 0.327062 0.836236 0.462884 0.060 Uiso 1 1 calc R U . . .
C19 C 0.1796(5) 0.7542(4) 0.41901(16) 0.0410(13) Uani 1 1 d . . . . .
H19A H 0.112111 0.744216 0.433580 0.062 Uiso 1 1 calc R U . . .
H19B H 0.184034 0.813081 0.413861 0.062 Uiso 1 1 calc R U . . .
H19C H 0.166860 0.722743 0.398604 0.062 Uiso 1 1 calc R U . . .
C20 C 0.3982(5) 0.6015(4) 0.46998(12) 0.0328(11) Uani 1 1 d . . . . .
H20A H 0.359009 0.613712 0.490731 0.049 Uiso 1 1 calc R U . . .
H20B H 0.413531 0.542151 0.468490 0.049 Uiso 1 1 calc R U . . .
H20C H 0.475032 0.631468 0.469209 0.049 Uiso 1 1 calc R U . . .
C21 C 0.1933(5) 0.5796(4) 0.44082(15) 0.0353(12) Uani 1 1 d . . . . .
H21A H 0.149320 0.593595 0.460646 0.053 Uiso 1 1 calc R U . . .
H21B H 0.143554 0.593740 0.421262 0.053 Uiso 1 1 calc R U . . .
H21C H 0.210931 0.520413 0.440741 0.053 Uiso 1 1 calc R U . . .
C22 C 0.3292(5) 0.3075(3) 0.46576(13) 0.0328(11) Uani 1 1 d . . . . .
C23 C 0.3696(5) 0.3308(3) 0.43034(12) 0.0240(9) Uani 1 1 d . . . . .
C24 C 0.2992(5) 0.3002(3) 0.40324(13) 0.0318(11) Uani 1 1 d . . . . .
H24A H 0.229946 0.267272 0.406923 0.038 Uiso 1 1 calc R U . . .
C25 C 0.3324(4) 0.3191(3) 0.37060(12) 0.0252(9) Uani 1 1 d . . . . .
C26 C 0.2637(6) 0.2726(4) 0.34174(15) 0.0432(13) Uani 1 1 d . . . . .
C27 C 0.8105(6) 0.2054(4) 0.36875(17) 0.0426(13) Uani 1 1 d . . . . .
C28 C 0.7787(5) 0.2997(3) 0.36661(13) 0.0270(9) Uani 1 1 d . . . . .
C29 C 0.8750(5) 0.3529(3) 0.35786(14) 0.0329(11) Uani 1 1 d . . . . .
H29A H 0.947879 0.329157 0.350500 0.039 Uiso 1 1 calc R U . . .
C30 C 0.8661(4) 0.4396(3) 0.35975(11) 0.0249(9) Uani 1 1 d . . . . .
C31 C 0.9760(5) 0.4929(4) 0.34921(16) 0.0403(12) Uani 1 1 d . . . . .
C32 C 0.9150(5) 0.3797(4) 0.45932(13) 0.0327(10) Uani 1 1 d . . . . .
C33 C 0.8130(5) 0.4383(3) 0.44573(12) 0.0263(9) Uani 1 1 d . . . . .
C34 C 0.8333(5) 0.5250(3) 0.44880(12) 0.0275(10) Uani 1 1 d . . . . .
H34A H 0.905171 0.544521 0.459565 0.033 Uiso 1 1 calc R U . . .
C35 C 0.7475(5) 0.5818(3) 0.43596(11) 0.0249(9) Uani 1 1 d . . . . .
C36 C 0.7795(5) 0.6763(3) 0.43823(12) 0.0291(10) Uani 1 1 d . . . . .
C37 C 0.6266(10) 1.0361(7) 0.4504(2) 0.084(2) Uani 1 1 d . . . . .
C38 C 0.5252(7) 1.0118(4) 0.42405(15) 0.0490(15) Uani 1 1 d . . . . .
C39 C 0.4047(8) 1.0341(5) 0.43066(17) 0.0565(18) Uani 1 1 d . . . . .
H39A H 0.388114 1.064502 0.449962 0.068 Uiso 1 1 calc R U . . .
C40 C 0.3081(6) 1.0114(4) 0.40862(15) 0.0420(13) Uani 1 1 d . . . . .
C41 C 0.1767(8) 1.0395(5) 0.4169(2) 0.0622(18) Uani 1 1 d . . . . .
C42 C 0.1834(7) 0.9726(5) 0.26809(19) 0.0575(17) Uani 1 1 d . . . . .
C43 C 0.3041(5) 0.9790(4) 0.28943(14) 0.0356(12) Uani 1 1 d . . . . .
C44 C 0.3941(6) 1.0348(4) 0.27896(15) 0.0402(13) Uani 1 1 d . . . . .
H44A H 0.384074 1.061708 0.258314 0.048 Uiso 1 1 calc R U . . .
C45 C 0.4982(5) 1.0508(3) 0.29885(14) 0.0309(10) Uani 1 1 d . . . . .
C46 C 0.5899(6) 1.1181(3) 0.28694(15) 0.0368(11) Uani 1 1 d . . . . .
C47 C 0.2120(5) 0.6727(4) 0.31698(14) 0.0343(11) Uani 1 1 d . . . . .
C48 C 0.3166(4) 0.7370(3) 0.31404(12) 0.0258(9) Uani 1 1 d . . . . .
C49 C 0.3762(5) 0.7402(4) 0.28377(13) 0.0326(11) Uani 1 1 d . . . . .
H49A H 0.349074 0.705744 0.266178 0.039 Uiso 1 1 calc R U . . .
C50 C 0.4762(5) 0.7941(3) 0.27904(12) 0.0279(10) Uani 1 1 d . . . . .
C51 C 0.5425(6) 0.7887(4) 0.24526(14) 0.0395(12) Uani 1 1 d . . . . .
F20A F 0.164(3) 1.0613(16) 0.4496(5) 0.100(7) Uani 0.391(11) 1 d D U P A 2
F21A F 0.141(4) 1.0970(17) 0.3986(6) 0.096(7) Uani 0.391(11) 1 d D U P A 2
F19A F 0.092(3) 0.9744(16) 0.4141(7) 0.068(4) Uani 0.391(11) 1 d D U P A 2
F4A F 0.970(3) 0.3360(16) 0.4368(5) 0.073(6) Uani 0.391(11) 1 d D U P A 2
F5A F 1.003(3) 0.4198(18) 0.4774(6) 0.061(6) Uani 0.391(11) 1 d D U P A 2
F6A F 0.870(3) 0.3248(18) 0.4807(6) 0.070(6) Uani 0.391(11) 1 d D U P A 2
F15A F 1.0239(18) 0.5321(14) 0.3723(4) 0.075(5) Uani 0.391(11) 1 d D U P A 2
F14A F 1.0671(16) 0.4432(11) 0.3357(4) 0.059(4) Uani 0.391(11) 1 d D U P A 2
F13A F 0.943(3) 0.5407(18) 0.3230(6) 0.057(5) Uani 0.391(11) 1 d D U P A 2
F25A F 0.2142(19) 0.9655(15) 0.2340(4) 0.091(6) Uani 0.391(11) 1 d D U P A 2
F27A F 0.111(2) 1.0286(13) 0.2702(6) 0.105(6) Uani 0.391(11) 1 d D U P A 2
F26A F 0.130(4) 0.8972(14) 0.2725(10) 0.083(7) Uani 0.391(11) 1 d D . P A 2
F17A F 0.708(3) 0.158(2) 0.3773(6) 0.052(4) Uani 0.391(11) 1 d D U P A 2
F29A F 0.590(2) 1.1861(16) 0.3116(4) 0.042(3) Uani 0.391(11) 1 d D U P A 2
F18A F 0.865(3) 0.169(2) 0.3470(7) 0.058(5) Uani 0.391(11) 1 d D U P A 2
F30A F 0.561(2) 1.1562(13) 0.2595(4) 0.065(5) Uani 0.391(11) 1 d D U P A 2
F16A F 0.878(3) 0.195(3) 0.3992(7) 0.074(6) Uani 0.391(11) 1 d D U P A 2
F28A F 0.705(4) 1.098(3) 0.2882(8) 0.045(5) Uani 0.391(11) 1 d D U P A 2
F2A F 0.857(4) 0.695(4) 0.4611(12) 0.045(6) Uani 0.391(11) 1 d D U P A 2
F3A F 0.670(3) 0.720(3) 0.4458(11) 0.034(4) Uani 0.391(11) 1 d D U P A 2
F1A F 0.807(4) 0.705(4) 0.4089(10) 0.040(6) Uani 0.391(11) 1 d D U P A 2
O1W O -0.109(2) 0.8859(13) 0.4377(5) 0.059(5) Uiso 0.25 1 d . . P . .
H1WC H -0.159642 0.925960 0.440128 0.071 Uiso 0.25 1 d R U P . .
H1WD H -0.037702 0.906960 0.434818 0.071 Uiso 0.25 1 d R U P . .
O2W O -0.034(2) 1.1241(16) 0.5003(7) 0.080(7) Uiso 0.25 1 d . . P . .
H2WC H 0.017595 1.111281 0.485547 0.095 Uiso 0.25 1 d R U P . .
H2WD H 0.003175 1.124331 0.519397 0.095 Uiso 0.25 1 d R U P . .

loop_
_atom_site_aniso_label
_atom_site_aniso_U_11
_atom_site_aniso_U_22
_atom_site_aniso_U_33
_atom_site_aniso_U_23
_atom_site_aniso_U_13
_atom_site_aniso_U_12
Gd01 0.02016(11) 0.01293(10) 0.02063(11) 0.00046(8) -0.00091(8) -0.00257(7)
Gd02 0.02704(12) 0.01258(10) 0.01882(10) 0.00032(8) -0.00308(8) -0.00279(8)
O1 0.0395(19) 0.0137(14) 0.0219(15) -0.0021(12) 0.0004(14) -0.0016(13)
O2 0.0243(16) 0.0123(14) 0.0357(18) -0.0023(13) 0.0065(14) -0.0032(12)
O3 0.044(2) 0.0235(18) 0.0345(19) -0.0034(15) -0.0020(16) 0.0073(15)
O4 0.046(2) 0.034(2) 0.0254(17) -0.0072(15) -0.0022(16) -0.0105(17)
O5 0.0320(18) 0.0175(15) 0.0203(15) -0.0007(12) -0.0018(13) -0.0038(13)
O6 0.0288(17) 0.0274(17) 0.0182(14) -0.0011(13) -0.0039(13) -0.0042(13)
O7 0.0324(19) 0.0275(18) 0.0328(18) 0.0064(14) -0.0037(15) -0.0037(14)
O8 0.0339(19) 0.0181(16) 0.0322(17) 0.0063(13) -0.0023(14) -0.0045(13)
O9 0.0255(16) 0.0195(16) 0.0266(16) -0.0009(13) -0.0038(13) 0.0009(12)
O10 0.0275(17) 0.0252(17) 0.0315(17) 0.0031(14) -0.0039(14) -0.0029(13)
O11 0.0276(17) 0.0200(16) 0.0294(17) -0.0007(13) 0.0006(13) -0.0035(13)
O12 0.0278(17) 0.0176(15) 0.0309(17) 0.0007(13) -0.0022(14) -0.0005(12)
O13 0.0266(16) 0.0224(16) 0.0257(16) 0.0045(13) -0.0039(13) -0.0056(13)
O14 0.0261(17) 0.0279(17) 0.0266(16) -0.0007(14) 0.0011(13) -0.0067(13)
F1 0.040(6) 0.032(6) 0.041(5) -0.001(5) -0.018(4) -0.016(5)
F2 0.035(6) 0.028(6) 0.064(8) -0.012(6) 0.002(4) -0.008(5)
F3 0.041(9) 0.034(5) 0.036(4) 0.006(3) 0.004(4) -0.011(6)
F4 0.075(9) 0.081(10) 0.042(5) -0.014(6) -0.038(5) 0.030(6)
F5 0.059(7) 0.054(6) 0.142(14) 0.056(8) -0.035(8) -0.005(5)
F6 0.069(7) 0.098(10) 0.046(5) 0.018(5) 0.013(4) 0.051(7)
F7 0.068(3) 0.058(2) 0.042(2) 0.0251(18) 0.0007(18) 0.009(2)
F8 0.075(3) 0.044(2) 0.0318(17) -0.0023(15) 0.0122(17) -0.0103(18)
F9 0.054(2) 0.074(3) 0.0361(18) 0.0101(18) 0.0052(16) -0.035(2)
F10 0.038(5) 0.082(10) 0.066(9) -0.013(7) -0.005(5) -0.037(6)
F10A 0.076(12) 0.121(14) 0.030(4) -0.002(7) -0.012(6) -0.074(10)
F11 0.088(9) 0.114(9) 0.036(4) 0.009(5) -0.029(5) -0.042(6)
F11A 0.044(7) 0.066(8) 0.089(14) -0.048(7) -0.001(8) 0.001(7)
F12 0.053(5) 0.109(10) 0.101(11) -0.081(8) 0.006(7) -0.009(7)
F12A 0.025(5) 0.049(8) 0.031(8) -0.012(6) -0.002(5) -0.003(5)
F13 0.025(3) 0.076(7) 0.187(14) 0.038(8) 0.019(7) -0.003(4)
F14 0.054(7) 0.063(6) 0.086(6) -0.024(5) 0.022(5) -0.040(4)
F15 0.082(11) 0.100(12) 0.046(4) 0.016(5) 0.012(5) -0.044(7)
F16 0.068(6) 0.032(8) 0.076(7) -0.017(6) 0.027(6) 0.005(5)
F17 0.108(8) 0.040(7) 0.106(10) -0.006(8) -0.056(7) 0.035(5)
F18 0.059(4) 0.013(3) 0.083(10) -0.005(6) 0.016(6) -0.002(3)
F19 0.097(8) 0.079(8) 0.117(9) -0.059(7) 0.026(8) 0.024(7)
F20 0.068(7) 0.075(8) 0.115(8) -0.009(6) -0.004(6) 0.035(6)
F21 0.079(11) 0.063(6) 0.160(15) -0.015(7) 0.063(11) 0.004(5)
F22 0.129(10) 0.181(13) 0.108(10) -0.114(10) -0.022(8) -0.020(10)
F22A 0.072(6) 0.171(16) 0.046(8) -0.044(10) -0.031(5) -0.018(9)
F23 0.079(7) 0.155(12) 0.088(9) -0.027(8) -0.017(6) -0.061(8)
F23A 0.112(14) 0.22(2) 0.043(5) -0.028(10) -0.017(6) -0.057(18)
F24 0.125(10) 0.167(10) 0.065(6) 0.005(6) -0.050(6) -0.027(8)
F24A 0.121(12) 0.112(8) 0.144(15) -0.084(9) 0.005(11) -0.054(8)
F25 0.038(4) 0.105(7) 0.083(7) 0.026(5) -0.009(4) 0.011(4)
F26 0.053(6) 0.138(11) 0.060(6) 0.057(7) -0.026(4) -0.014(6)
F27 0.078(11) 0.072(5) 0.096(11) 0.008(5) -0.061(8) -0.015(5)
F28 0.084(9) 0.016(3) 0.088(8) 0.002(5) 0.037(7) -0.001(4)
F29 0.044(4) 0.060(7) 0.040(4) 0.027(4) 0.008(3) 0.000(4)
F30 0.036(3) 0.040(6) 0.035(5) 0.009(4) 0.009(3) -0.001(4)
F31 0.094(4) 0.074(3) 0.040(2) 0.025(2) 0.022(2) 0.012(2)
F32 0.071(3) 0.127(4) 0.034(2) -0.038(2) 0.0128(19) -0.032(3)
F33 0.044(2) 0.079(3) 0.047(2) 0.003(2) 0.0147(17) 0.0100(19)
F34 0.049(5) 0.074(6) 0.055(4) -0.030(5) 0.018(4) -0.038(4)
F34A 0.077(8) 0.080(7) 0.058(5) -0.031(5) 0.004(5) -0.049(6)
F35 0.056(5) 0.028(4) 0.190(13) 0.019(7) 0.017(8) -0.008(3)
F35A 0.026(5) 0.066(8) 0.143(15) -0.008(10) 0.028(9) -0.001(5)
F36 0.062(6) 0.124(9) 0.053(4) -0.002(5) -0.023(4) -0.060(6)
F36A 0.062(9) 0.063(9) 0.078(8) 0.034(7) -0.026(8) -0.037(6)
N1 0.0280(19) 0.0145(16) 0.0173(16) -0.0003(13) 0.0019(14) 0.0008(14)
N2 0.0222(18) 0.0175(17) 0.0230(18) -0.0001(14) 0.0022(14) 0.0001(14)
N3 0.0233(18) 0.0134(17) 0.0284(19) 0.0007(14) 0.0014(15) -0.0016(14)
N4 0.0254(19) 0.0159(17) 0.0176(16) 0.0007(13) -0.0006(14) -0.0021(14)
N5 0.030(2) 0.0173(18) 0.0261(19) 0.0021(15) -0.0066(16) -0.0042(15)
N6 0.0241(19) 0.0155(17) 0.0235(18) 0.0002(14) 0.0020(14) -0.0002(14)
C1 0.023(2) 0.0155(19) 0.0176(19) 0.0030(15) -0.0007(15) 0.0010(15)
C2 0.025(2) 0.0149(19) 0.0203(19) 0.0037(16) 0.0002(16) 0.0006(16)
C3 0.028(2) 0.0156(19) 0.022(2) 0.0020(16) 0.0055(17) 0.0006(16)
C4 0.024(2) 0.0127(18) 0.026(2) 0.0034(16) 0.0030(17) 0.0002(16)
C5 0.029(2) 0.0153(19) 0.025(2) 0.0023(17) -0.0022(18) -0.0044(16)
C6 0.031(3) 0.023(2) 0.056(3) 0.001(2) 0.008(2) -0.0039(19)
C7 0.031(3) 0.030(3) 0.061(4) 0.002(3) 0.003(3) -0.006(2)
C8 0.037(3) 0.022(2) 0.053(3) 0.002(2) -0.004(2) -0.011(2)
C9 0.037(3) 0.017(2) 0.034(3) -0.0025(19) -0.006(2) -0.0074(18)
C10 0.023(2) 0.0175(19) 0.0195(19) 0.0010(15) 0.0004(16) 0.0010(16)
C11 0.039(3) 0.023(2) 0.020(2) 0.0013(17) 0.0044(19) -0.0022(19)
C12 0.042(3) 0.028(2) 0.026(2) -0.0064(19) 0.008(2) 0.000(2)
C13 0.034(3) 0.023(2) 0.028(2) -0.0092(18) -0.001(2) 0.0022(19)
C14 0.029(2) 0.015(2) 0.032(2) -0.0024(17) 0.0016(19) -0.0002(17)
C15 0.022(2) 0.0156(19) 0.0174(19) -0.0002(15) -0.0002(15) -0.0005(15)
C16 0.027(2) 0.022(2) 0.022(2) 0.0009(17) 0.0045(17) -0.0019(17)
C17 0.030(2) 0.021(2) 0.026(2) -0.0016(17) 0.0059(18) 0.0024(18)
C18 0.063(4) 0.030(3) 0.029(3) -0.007(2) 0.017(2) -0.004(3)
C19 0.030(3) 0.040(3) 0.053(3) 0.012(3) 0.006(2) 0.010(2)
C20 0.043(3) 0.034(3) 0.022(2) 0.007(2) 0.001(2) 0.001(2)
C21 0.031(3) 0.032(3) 0.043(3) -0.008(2) 0.011(2) -0.010(2)
C22 0.039(3) 0.031(3) 0.029(2) 0.0074(19) 0.002(2) -0.009(2)
C23 0.028(2) 0.019(2) 0.024(2) 0.0052(17) 0.0019(17) -0.0023(17)
C24 0.030(3) 0.034(3) 0.031(2) -0.001(2) -0.001(2) -0.012(2)
C25 0.020(2) 0.027(2) 0.029(2) -0.0061(18) -0.0019(17) -0.0035(17)
C26 0.033(3) 0.063(4) 0.033(3) -0.019(2) 0.002(2) -0.018(2)
C27 0.043(3) 0.025(3) 0.059(4) -0.010(2) -0.009(3) 0.009(2)
C28 0.029(2) 0.022(2) 0.030(2) -0.0038(18) -0.0047(19) 0.0042(17)
C29 0.028(2) 0.031(2) 0.039(3) -0.001(2) 0.003(2) 0.0065(19)
C30 0.021(2) 0.033(2) 0.021(2) 0.0023(18) -0.0014(16) -0.0018(17)
C31 0.029(3) 0.045(3) 0.047(3) 0.002(2) 0.005(2) -0.008(2)
C32 0.035(3) 0.036(3) 0.027(2) 0.0038(19) -0.0051(18) 0.005(2)
C33 0.026(2) 0.030(2) 0.023(2) 0.0041(18) 0.0000(17) -0.0005(18)
C34 0.025(2) 0.034(2) 0.022(2) -0.0030(19) -0.0057(18) -0.0047(18)
C35 0.028(2) 0.028(2) 0.019(2) -0.0029(17) -0.0009(17) -0.0059(17)
C36 0.033(3) 0.031(2) 0.023(2) -0.0034(18) -0.0058(19) -0.0087(19)
C37 0.082(5) 0.121(7) 0.049(4) -0.042(4) -0.013(3) -0.029(5)
C38 0.062(3) 0.051(4) 0.034(3) -0.020(3) -0.006(3) -0.012(3)
C39 0.071(4) 0.055(4) 0.044(3) -0.027(3) 0.002(3) 0.001(3)
C40 0.060(3) 0.026(3) 0.041(3) -0.009(2) 0.006(2) 0.006(2)
C41 0.063(4) 0.047(4) 0.077(4) -0.020(3) 0.016(3) 0.015(3)
C42 0.044(3) 0.069(4) 0.058(4) 0.030(3) -0.017(3) -0.006(3)
C43 0.035(3) 0.036(3) 0.035(3) 0.009(2) -0.009(2) 0.005(2)
C44 0.041(3) 0.042(3) 0.037(3) 0.021(2) -0.007(2) -0.003(2)
C45 0.036(3) 0.020(2) 0.037(3) 0.0070(19) 0.003(2) 0.0020(19)
C46 0.048(3) 0.022(2) 0.041(3) 0.008(2) 0.004(2) -0.002(2)
C47 0.031(2) 0.031(3) 0.040(3) -0.011(2) -0.004(2) -0.0082(19)
C48 0.023(2) 0.024(2) 0.029(2) -0.0064(18) -0.0055(17) -0.0062(17)
C49 0.032(3) 0.040(3) 0.026(2) -0.013(2) -0.0007(19) -0.007(2)
C50 0.032(2) 0.033(3) 0.018(2) -0.0025(18) -0.0011(17) 0.0011(19)
C51 0.040(3) 0.054(3) 0.025(2) -0.004(2) 0.002(2) -0.003(2)
F20A 0.073(10) 0.150(19) 0.079(8) -0.058(10) 0.013(8) 0.020(14)
F21A 0.094(15) 0.068(11) 0.127(15) 0.014(12) 0.021(13) 0.037(10)
F19A 0.052(7) 0.075(8) 0.077(9) -0.013(7) 0.005(7) 0.002(6)
F4A 0.085(12) 0.102(15) 0.031(6) -0.018(8) -0.020(6) 0.064(10)
F5A 0.057(10) 0.040(7) 0.083(13) 0.009(8) -0.043(10) -0.004(7)
F6A 0.062(9) 0.070(12) 0.078(11) 0.049(9) 0.014(9) 0.009(7)
F15A 0.052(10) 0.113(15) 0.060(6) -0.030(8) 0.010(6) -0.050(9)
F14A 0.035(7) 0.056(7) 0.087(10) 0.006(6) 0.033(7) -0.007(5)
F13A 0.037(6) 0.054(9) 0.080(9) 0.034(8) 0.011(7) -0.007(6)
F25A 0.075(12) 0.147(16) 0.050(5) 0.009(8) -0.027(6) -0.037(10)
F27A 0.074(12) 0.112(10) 0.126(15) -0.003(11) -0.060(10) 0.035(9)
F26A 0.061(11) 0.103(9) 0.083(15) 0.039(10) -0.034(10) -0.044(9)
F17A 0.062(6) 0.033(6) 0.062(9) 0.006(6) 0.003(6) 0.007(5)
F29A 0.049(6) 0.021(5) 0.057(8) -0.007(6) 0.001(6) -0.003(4)
F18A 0.071(9) 0.020(8) 0.084(10) -0.009(8) 0.019(8) 0.007(6)
F30A 0.087(11) 0.055(10) 0.052(7) 0.030(6) -0.015(7) -0.028(7)
F16A 0.117(13) 0.026(9) 0.077(9) 0.002(9) -0.053(9) 0.013(9)
F28A 0.046(5) 0.044(11) 0.047(10) -0.005(10) 0.015(7) -0.006(6)
F2A 0.053(12) 0.044(11) 0.036(7) -0.007(8) -0.017(8) -0.016(10)
F3A 0.042(10) 0.015(6) 0.044(8) -0.001(5) 0.007(7) -0.006(8)
F1A 0.045(15) 0.044(10) 0.031(5) 0.001(6) 0.000(6) -0.017(10)

loop_
_atom_type_symbol
_atom_type_description
_atom_type_scat_dispersion_real
_atom_type_scat_dispersion_imag
_atom_type_scat_source
C C 0.0033 0.0016 'International Tables Vol C Tables 4.2.6.8 and 6.1.1.4'
H H 0.0000 0.0000 'International Tables Vol C Tables 4.2.6.8 and 6.1.1.4'
N N 0.0061 0.0033 'International Tables Vol C Tables 4.2.6.8 and 6.1.1.4'
O O 0.0106 0.0060 'International Tables Vol C Tables 4.2.6.8 and 6.1.1.4'
Gd Gd -0.1653 3.9035 'International Tables Vol C Tables 4.2.6.8 and 6.1.1.4'
F F 0.0171 0.0103 'International Tables Vol C Tables 4.2.6.8 and 6.1.1.4'

loop_
_geom_angle_atom_site_label_1
_geom_angle_atom_site_label_2
_geom_angle_atom_site_label_3
_geom_angle
O13 Gd01 O14 71.12(11)
O13 Gd01 O11 144.52(12)
O14 Gd01 O11 130.56(12)
O13 Gd01 O12 89.36(12)
O14 Gd01 O12 75.43(12)
O11 Gd01 O12 73.66(11)
O13 Gd01 O9 99.02(11)
O14 Gd01 O9 151.43(12)
O11 Gd01 O9 72.78(11)
O12 Gd01 O9 132.36(11)
O13 Gd01 O2 70.97(11)
O14 Gd01 O2 78.26(12)
O11 Gd01 O2 134.02(11)
O12 Gd01 O2 151.17(11)
O9 Gd01 O2 73.16(11)
O13 Gd01 O10 72.06(12)
O14 Gd01 O10 127.90(12)
O11 Gd01 O10 72.77(12)
O12 Gd01 O10 68.60(12)
O9 Gd01 O10 69.78(11)
O2 Gd01 O10 121.47(12)
O13 Gd01 N6 138.98(12)
O14 Gd01 N6 68.22(12)
O11 Gd01 N6 67.32(12)
O12 Gd01 N6 75.60(12)
O9 Gd01 N6 119.44(12)
O2 Gd01 N6 105.26(12)
O10 Gd01 N6 132.14(12)
O13 Gd01 N4 135.60(12)
O14 Gd01 N4 101.52(12)
O11 Gd01 N4 73.72(12)
O12 Gd01 N4 132.35(11)
O9 Gd01 N4 66.20(11)
O2 Gd01 N4 64.71(11)
O10 Gd01 N4 130.56(11)
N6 Gd01 N4 60.14(11)
O8 Gd02 O3 91.18(13)
O8 Gd02 O4 79.71(13)
O3 Gd02 O4 72.14(14)
O8 Gd02 O5 134.77(11)
O3 Gd02 O5 93.44(13)
O4 Gd02 O5 143.91(12)
O8 Gd02 O7 71.34(12)
O3 Gd02 O7 69.66(13)
O4 Gd02 O7 130.79(14)
O5 Gd02 O7 68.36(12)
O8 Gd02 O1 150.39(11)
O3 Gd02 O1 72.20(12)
O4 Gd02 O1 72.01(12)
O5 Gd02 O1 72.10(11)
O7 Gd02 O1 121.93(12)
O8 Gd02 O6 76.71(12)
O3 Gd02 O6 141.66(12)
O4 Gd02 O6 138.13(13)
O5 Gd02 O6 72.10(11)
O7 Gd02 O6 72.00(12)
O1 Gd02 O6 131.16(11)
O8 Gd02 N5 73.46(12)
O3 Gd02 N5 141.84(13)
O4 Gd02 N5 70.85(14)
O5 Gd02 N5 122.36(12)
O7 Gd02 N5 132.41(12)
O1 Gd02 N5 104.41(12)
O6 Gd02 N5 69.50(12)
O8 Gd02 N3 131.20(12)
O3 Gd02 N3 135.58(12)
O4 Gd02 N3 99.53(13)
O5 Gd02 N3 67.45(11)
O7 Gd02 N3 129.51(12)
O1 Gd02 N3 63.92(11)
O6 Gd02 N3 72.24(12)
N5 Gd02 N3 60.87(12)
N1 O1 Gd02 132.2(3)
N2 O2 Gd01 130.8(3)
C40 O3 Gd02 135.3(4)
C38 O4 Gd02 134.3(4)
C48 O5 Gd02 133.5(3)
C50 O6 Gd02 133.4(3)
C43 O7 Gd02 132.2(4)
C45 O8 Gd02 133.9(3)
C35 O9 Gd01 131.7(3)
C33 O10 Gd01 132.3(3)
C30 O11 Gd01 133.8(3)
C28 O12 Gd01 132.7(3)
C23 O13 Gd01 135.9(3)
C25 O14 Gd01 136.6(3)
O1 N1 C15 127.5(4)
O1 N1 C17 118.7(4)
C15 N1 C17 113.3(4)
O2 N2 C15 127.6(4)
O2 N2 C16 119.1(4)
C15 N2 C16 112.7(4)
C1 N3 C4 116.7(4)
C1 N3 Gd02 124.4(3)
C4 N3 Gd02 109.2(3)
C1 N4 C2 116.7(4)
C1 N4 Gd01 124.1(3)
C2 N4 Gd01 108.8(3)
C9 N5 C5 117.2(4)
C9 N5 Gd02 122.9(3)
C5 N5 Gd02 119.6(3)
C14 N6 C10 117.5(4)
C14 N6 Gd01 122.2(3)
C10 N6 Gd01 118.4(3)
N3 C1 N4 125.3(4)
N3 C1 C15 117.1(4)
N4 C1 C15 117.6(4)
N4 C2 C3 120.9(4)
N4 C2 C10 116.1(4)
C3 C2 C10 122.9(4)
C4 C3 C2 117.0(4)
C4 C3 H3A 121.5
C2 C3 H3A 121.5
N3 C4 C3 121.4(4)
N3 C4 C5 115.1(4)
C3 C4 C5 123.4(4)
N5 C5 C6 122.8(4)
N5 C5 C4 115.8(4)
C6 C5 C4 121.1(4)
C5 C6 C7 119.1(5)
C5 C6 H6A 120.5
C7 C6 H6A 120.5
C8 C7 C6 118.4(5)
C8 C7 H7A 120.8
C6 C7 H7A 120.8
C9 C8 C7 119.1(5)
C9 C8 H8A 120.5
C7 C8 H8A 120.5
N5 C9 C8 123.4(5)
N5 C9 H9A 118.3
C8 C9 H9A 118.3
N6 C10 C11 123.2(4)
N6 C10 C2 115.5(4)
C11 C10 C2 121.3(4)
C12 C11 C10 118.1(5)
C12 C11 H11A 120.9
C10 C11 H11A 120.9
C13 C12 C11 119.6(5)
C13 C12 H12A 120.2
C11 C12 H12A 120.2
C12 C13 C14 118.6(4)
C12 C13 H13A 120.7
C14 C13 H13A 120.7
N6 C14 C13 123.1(4)
N6 C14 H14A 118.5
C13 C14 H14A 118.5
N2 C15 N1 108.0(4)
N2 C15 C1 126.3(4)
N1 C15 C1 125.7(4)
N2 C16 C21 109.7(4)
N2 C16 C20 105.3(4)
C21 C16 C20 109.9(4)
N2 C16 C17 100.9(3)
C21 C16 C17 115.8(4)
C20 C16 C17 114.3(4)
N1 C17 C18 108.7(4)
N1 C17 C19 106.2(4)
C18 C17 C19 110.7(5)
N1 C17 C16 100.6(4)
C18 C17 C16 115.6(4)
C19 C17 C16 114.1(4)
C17 C18 H18A 109.5
C17 C18 H18B 109.5
H18A C18 H18B 109.5
C17 C18 H18C 109.5
H18A C18 H18C 109.5
H18B C18 H18C 109.5
C17 C19 H19A 109.5
C17 C19 H19B 109.5
H19A C19 H19B 109.5
C17 C19 H19C 109.5
H19A C19 H19C 109.5
H19B C19 H19C 109.5
C16 C20 H20A 109.5
C16 C20 H20B 109.5
H20A C20 H20B 109.5
C16 C20 H20C 109.5
H20A C20 H20C 109.5
H20B C20 H20C 109.5
C16 C21 H21A 109.5
C16 C21 H21B 109.5
H21A C21 H21B 109.5
C16 C21 H21C 109.5
H21A C21 H21C 109.5
H21B C21 H21C 109.5
F9 C22 F8 107.3(5)
F9 C22 F7 107.3(5)
F8 C22 F7 105.9(5)
F9 C22 C23 114.3(4)
F8 C22 C23 111.5(4)
F7 C22 C23 110.2(5)
O13 C23 C24 128.1(4)
O13 C23 C22 114.2(4)
C24 C23 C22 117.7(4)
C23 C24 C25 120.0(5)
C23 C24 H24A 120.0
C25 C24 H24A 120.0
O14 C25 C24 127.9(4)
O14 C25 C26 114.6(4)
C24 C25 C26 117.5(5)
F10A C26 F12A 115.8(15)
F12 C26 F10 112.3(12)
F12 C26 F11 105.6(9)
F10 C26 F11 102.7(11)
F10A C26 F11A 103.0(12)
F12A C26 F11A 99.8(13)
F10A C26 C25 116.1(10)
F12 C26 C25 113.1(9)
F12A C26 C25 114.4(13)
F10 C26 C25 114.0(11)
F11 C26 C25 108.2(8)
F11A C26 C25 104.7(11)
F17 C27 F18 114.3(15)
F18A C27 F17A 109.3(18)
F18A C27 F16A 108(2)
F17A C27 F16A 97.0(15)
F17 C27 F16 105.4(14)
F18 C27 F16 102.8(11)
F18A C27 C28 122.4(15)
F17 C27 C28 114.5(14)
F18 C27 C28 112.0(10)
F17A C27 C28 111.2(15)
F16A C27 C28 105.6(18)
F16 C27 C28 106.6(9)
O12 C28 C29 128.7(5)
O12 C28 C27 115.5(5)
C29 C28 C27 115.8(5)
C30 C29 C28 122.4(5)
C30 C29 H29A 118.8
C28 C29 H29A 118.8
O11 C30 C29 127.6(5)
O11 C30 C31 113.6(5)
C29 C30 C31 118.7(5)
F13 C31 F15 110.8(11)
F15A C31 F13A 113.6(16)
F15A C31 F14A 107.0(11)
F13A C31 F14A 101.5(12)
F13 C31 F14 103.4(8)
F15 C31 F14 103.2(11)
F15A C31 C30 113.3(11)
F13 C31 C30 116.4(8)
F15 C31 C30 111.7(12)
F13A C31 C30 109.7(16)
F14A C31 C30 111.1(9)
F14 C31 C30 110.2(7)
F6 C32 F5 107.4(11)
F6 C32 F4 107.4(12)
F5 C32 F4 106.6(11)
F4A C32 F6A 106.3(15)
F4A C32 F5A 106.6(17)
F6A C32 F5A 103.8(15)
F4A C32 C33 115.2(13)
F6 C32 C33 108.7(9)
F5 C32 C33 112.9(10)
F4 C32 C33 113.6(12)
F6A C32 C33 110.7(16)
F5A C32 C33 113.3(16)
O10 C33 C34 127.4(5)
O10 C33 C32 115.3(5)
C34 C33 C32 117.2(4)
C35 C34 C33 120.5(4)
C35 C34 H34A 119.7
C33 C34 H34A 119.7
O9 C35 C34 128.7(5)
O9 C35 C36 113.4(4)
C34 C35 C36 117.8(4)
F2A C36 F1A 114(3)
F2 C36 F3 108.4(16)
F2 C36 F1 108.5(17)
F3 C36 F1 102.4(14)
F2A C36 F3A 106(3)
F1A C36 F3A 104(2)
F2A C36 C35 115(3)
F2 C36 C35 115.2(17)
F1A C36 C35 110(3)
F3 C36 C35 109.0(17)
F1 C36 C35 112.5(16)
F3A C36 C35 108(2)
F23 C37 F22 116.5(13)
F23A C37 F22A 115.7(18)
F23 C37 F24 105.2(13)
F22 C37 F24 100.0(11)
F23A C37 C38 120.2(13)
F23 C37 C38 113.1(12)
F22 C37 C38 114.4(11)
F22A C37 C38 115.6(13)
F24 C37 C38 105.5(9)
F23A C37 F24A 102.1(14)
F22A C37 F24A 94.0(14)
C38 C37 F24A 103.0(11)
O4 C38 C39 128.9(6)
O4 C38 C37 113.6(7)
C39 C38 C37 117.5(6)
C38 C39 C40 120.5(6)
C38 C39 H39A 119.7
C40 C39 H39A 119.7
O3 C40 C39 128.0(6)
O3 C40 C41 113.9(6)
C39 C40 C41 118.1(6)
F21 C41 F19 113.7(14)
F21A C41 F20A 109.8(17)
F21A C41 F19A 108.0(19)
F20A C41 F19A 100.5(16)
F21 C41 F20 107.7(13)
F19 C41 F20 103.4(11)
F21A C41 C40 112(2)
F21 C41 C40 110.3(13)
F19 C41 C40 112.9(11)
F20A C41 C40 113.7(14)
F19A C41 C40 112.4(17)
F20 C41 C40 108.4(12)
F26 C42 F27 111.5(13)
F27A C42 F26A 112.0(19)
F26 C42 F25 103.6(8)
F27 C42 F25 104.2(11)
F27A C42 F25A 107.5(12)
F26A C42 F25A 99.7(16)
F27A C42 C43 117.4(13)
F26 C42 C43 115.9(8)
F27 C42 C43 112.9(14)
F26A C42 C43 110(2)
F25 C42 C43 107.5(8)
F25A C42 C43 108.3(10)
O7 C43 C44 128.0(5)
O7 C43 C42 114.0(5)
C44 C43 C42 117.9(5)
C45 C44 C43 120.8(5)
C45 C44 H44A 119.6
C43 C44 H44A 119.6
O8 C45 C44 128.3(5)
O8 C45 C46 113.5(5)
C44 C45 C46 118.2(5)
F30A C46 F28A 112(2)
F28 C46 F30 112.2(14)
F28 C46 F29 108.1(9)
F30 C46 F29 103.5(11)
F30A C46 F29A 102.7(12)
F28A C46 F29A 100.2(18)
F28 C46 C45 112.0(10)
F30A C46 C45 116.4(12)
F28A C46 C45 116(3)
F30 C46 C45 108.8(16)
F29 C46 C45 111.8(8)
F29A C46 C45 107.1(13)
F35A C47 F34A 114.4(12)
F35 C47 F36 108.4(8)
F35 C47 F34 106.9(9)
F36 C47 F34 102.1(7)
F35A C47 F36A 104.9(11)
F34A C47 F36A 104.0(10)
F35A C47 C48 108.8(11)
F34A C47 C48 115.0(9)
F35 C47 C48 112.1(7)
F36 C47 C48 112.7(6)
F34 C47 C48 113.9(6)
F36A C47 C48 108.9(9)
O5 C48 C49 129.3(5)
O5 C48 C47 113.5(4)
C49 C48 C47 117.1(4)
C48 C49 C50 121.5(5)
C48 C49 H49A 119.2
C50 C49 H49A 119.2
O6 C50 C49 128.8(5)
O6 C50 C51 113.4(5)
C49 C50 C51 117.7(5)
F31 C51 F33 106.8(5)
F31 C51 F32 107.2(5)
F33 C51 F32 107.1(5)
F31 C51 C50 111.1(5)
F33 C51 C50 110.8(5)
F32 C51 C50 113.5(5)
H1WC O1W H1WD 108.2
H2WC O2W H2WD 108.2

loop_
_geom_bond_atom_site_label_1
_geom_bond_atom_site_label_2
_geom_bond_distance
Gd01 O13 2.373(3)
Gd01 O14 2.373(3)
Gd01 O11 2.379(3)
Gd01 O12 2.379(3)
Gd01 O9 2.417(3)
Gd01 O2 2.421(3)
Gd01 O10 2.438(3)
Gd01 N6 2.628(4)
Gd01 N4 2.741(4)
Gd02 O8 2.352(3)
Gd02 O3 2.362(4)
Gd02 O4 2.377(4)
Gd02 O5 2.412(3)
Gd02 O7 2.422(4)
Gd02 O1 2.435(3)
Gd02 O6 2.437(3)
Gd02 N5 2.592(4)
Gd02 N3 2.735(4)
O1 N1 1.280(5)
O2 N2 1.286(5)
O3 C40 1.251(7)
O4 C38 1.243(7)
O5 C48 1.256(6)
O6 C50 1.243(6)
O7 C43 1.243(6)
O8 C45 1.246(6)
O9 C35 1.254(6)
O10 C33 1.246(6)
O11 C30 1.261(6)
O12 C28 1.243(6)
O13 C23 1.259(6)
O14 C25 1.245(6)
F1 C36 1.38(2)
F2 C36 1.27(2)
F3 C36 1.38(2)
F4 C32 1.318(14)
F5 C32 1.305(15)
F6 C32 1.305(14)
F7 C22 1.332(7)
F8 C22 1.332(7)
F9 C22 1.329(6)
F10 C26 1.317(16)
F10A C26 1.214(17)
F11 C26 1.416(13)
F11A C26 1.475(18)
F12 C26 1.235(13)
F12A C26 1.30(2)
F13 C31 1.268(12)
F14 C31 1.399(12)
F15 C31 1.297(16)
F16 C27 1.412(15)
F17 C27 1.248(19)
F18 C27 1.294(16)
F19 C41 1.306(14)
F20 C41 1.389(18)
F21 C41 1.241(18)
F22 C37 1.282(14)
F22A C37 1.35(2)
F23 C37 1.234(18)
F23A C37 1.142(18)
F24 C37 1.438(17)
F24A C37 1.54(2)
F25 C42 1.408(13)
F26 C42 1.283(11)
F27 C42 1.291(18)
F28 C46 1.246(14)
F29 C46 1.387(11)
F30 C46 1.341(18)
F31 C51 1.316(8)
F32 C51 1.333(7)
F33 C51 1.323(7)
F34 C47 1.343(11)
F34A C47 1.250(13)
F35 C47 1.272(11)
F35A C47 1.247(15)
F36 C47 1.342(9)
F36A C47 1.378(15)
N1 C15 1.348(6)
N1 C17 1.506(6)
N2 C15 1.346(6)
N2 C16 1.509(6)
N3 C1 1.336(6)
N3 C4 1.347(6)
N4 C1 1.338(6)
N4 C2 1.345(6)
N5 C9 1.344(6)
N5 C5 1.352(6)
N6 C14 1.337(6)
N6 C10 1.339(6)
C1 C15 1.466(6)
C2 C3 1.398(6)
C2 C10 1.486(6)
C3 C4 1.380(6)
C3 H3A 0.9300
C4 C5 1.483(6)
C5 C6 1.385(7)
C6 C7 1.390(7)
C6 H6A 0.9300
C7 C8 1.384(8)
C7 H7A 0.9300
C8 C9 1.383(8)
C8 H8A 0.9300
C9 H9A 0.9300
C10 C11 1.391(6)
C11 C12 1.382(7)
C11 H11A 0.9300
C12 C13 1.368(7)
C12 H12A 0.9300
C13 C14 1.392(7)
C13 H13A 0.9300
C14 H14A 0.9300
C16 C21 1.522(7)
C16 C20 1.528(7)
C16 C17 1.558(7)
C17 C18 1.526(7)
C17 C19 1.533(7)
C18 H18A 0.9600
C18 H18B 0.9600
C18 H18C 0.9600
C19 H19A 0.9600
C19 H19B 0.9600
C19 H19C 0.9600
C20 H20A 0.9600
C20 H20B 0.9600
C20 H20C 0.9600
C21 H21A 0.9600
C21 H21B 0.9600
C21 H21C 0.9600
C22 C23 1.534(7)
C23 C24 1.390(7)
C24 C25 1.391(7)
C24 H24A 0.9300
C25 C26 1.539(7)
C27 F18A 1.21(3)
C27 F17A 1.40(3)
C27 F16A 1.41(3)
C27 C28 1.540(7)
C28 C29 1.395(8)
C29 C30 1.384(7)
C29 H29A 0.9300
C30 C31 1.530(7)
C31 F15A 1.213(16)
C31 F13A 1.33(2)
C31 F14A 1.385(15)
C32 F4A 1.30(2)
C32 F6A 1.32(2)
C32 F5A 1.34(2)
C32 C33 1.531(7)
C33 C34 1.400(7)
C34 C35 1.382(7)
C34 H34A 0.9300
C35 C36 1.544(7)
C36 F2A 1.25(3)
C36 F1A 1.30(4)
C36 F3A 1.41(3)
C37 C38 1.544(10)
C38 C39 1.386(11)
C39 C40 1.392(10)
C39 H39A 0.9300
C40 C41 1.537(10)
C41 F21A 1.23(3)
C41 F20A 1.36(2)
C41 F19A 1.39(2)
C42 F27A 1.188(18)
C42 F26A 1.34(2)
C42 F25A 1.412(18)
C42 C43 1.541(8)
C43 C44 1.391(8)
C44 C45 1.382(8)
C44 H44A 0.9300
C45 C46 1.543(7)
C46 F30A 1.280(18)
C46 F28A 1.28(3)
C46 F29A 1.460(19)
C47 C48 1.532(7)
C48 C49 1.385(7)
C49 C50 1.397(7)
C49 H49A 0.9300
C50 C51 1.546(7)
O1W H1WC 0.8500
O1W H1WD 0.8499
O2W H2WC 0.8497
O2W H2WD 0.8501
